data_4062141
loop_
_publ_author_name
'Becker, Eva'
'Mereiter, Kurt'
'Puchberger, Michael'
'Schmid, Roland'
'Kirchner, Karl'
'Doppiu, Angelino'
'Salzer, Albrecht'

_publ_section_title
;
A Novel [2+2+1] Cyclotrimerization of Alkynes mediated by Bidentate
 Cyclopentadienyl-Phosphine Ruthenium Complexes
;
_journal_name_full Organometallics
_journal_year 2003
_chemical_formula_moiety 'C43 H36 P Ru 1+, F6 P 1-, C3 H6 O'
_chemical_formula_sum 'C46 H42 F6 O P2 Ru'
_chemical_formula_weight 887.81
_chemical_name_common
;
[Ru(eta5-C5H4CH2CH2PPh2-kappa1C-CH-eta4-C5Ph3H2)]PF6.(CH3)2CO,
compound 4a.(CH3)2CO
;
_space_group_IT_number 14
_symmetry_cell_setting monoclinic
_symmetry_space_group_name_Hall '-P 2ybc'
_symmetry_space_group_name_H-M 'P 1 21/c 1'
_cell_angle_alpha 90.00
_cell_angle_beta 105.736(3)
_cell_angle_gamma 90.00
_cell_formula_units_Z 4
_cell_length_a 13.927(2)
_cell_length_b 15.616(3)
_cell_length_c 19.552(3)
_cell_measurement_temperature 150(2)
_cell_volume 4093.1(12)
_diffrn_ambient_temperature 150(2)
_exptl_crystal_density_diffrn 1.441
_cod_depositor_comments
;
The following automatic conversions were performed:
'_symmetry_cell_setting' value 'Monoclinic' changed to 'monoclinic'
according to '/home/saulius/struct/CIF-dictionaries/cif_core.dic'
dictionary named 'cif_core.dic' version 2.4.1 from 2010-06-29.

Automatic conversion script
Id: cif_fix_enum 1527 2010-12-29 10:47:43Z saulius 
;
_cod_original_sg_symbol_H-M 'P 21/c'
_cod_database_code 4062141

loop_
_symmetry_equiv_pos_as_xyz
'x, y, z'
'-x, y+1/2, -z+1/2'
'-x, -y, -z'
'x, -y-1/2, z-1/2'

loop_
_atom_site_label
_atom_site_type_symbol
_atom_site_fract_x
_atom_site_fract_y
_atom_site_fract_z
_atom_site_U_iso_or_equiv
_atom_site_adp_type
_atom_site_occupancy
_atom_site_symmetry_multiplicity
_atom_site_calc_flag
_atom_site_refinement_flags
_atom_site_disorder_assembly
_atom_site_disorder_group
Ru Ru 0.174506(10) 0.573029(8) 0.130096(7) 0.01619(4) Uani 1 1 d . . .
P1 P 0.40751(3) 0.64483(3) 0.19104(2) 0.01798(9) Uani 1 1 d . . .
C1 C 0.16571(13) 0.70877(11) 0.15506(10) 0.0213(3) Uani 1 1 d . . .
C2 C 0.09780(14) 0.69250(12) 0.08654(10) 0.0251(4) Uani 1 1 d . . .
H2 H 0.0988 0.7204 0.0407 0.030 Uiso 1 1 calc R . .
C3 C 0.02508(14) 0.63336(13) 0.09677(11) 0.0279(4) Uani 1 1 d . . .
H3 H -0.0334 0.6115 0.0589 0.033 Uiso 1 1 calc R . .
C4 C 0.04737(14) 0.61335(12) 0.17021(11) 0.0259(4) Uani 1 1 d . . .
H4 H 0.0072 0.5753 0.1930 0.031 Uiso 1 1 calc R . .
C5 C 0.13391(13) 0.66022(12) 0.20628(10) 0.0221(3) Uani 1 1 d . . .
H5 H 0.1647 0.6612 0.2588 0.027 Uiso 1 1 calc R . .
C6 C 0.25382(14) 0.76779(12) 0.16908(11) 0.0259(4) Uani 1 1 d . . .
H6A H 0.2353 0.8235 0.1860 0.031 Uiso 1 1 calc R . .
H6B H 0.2716 0.7781 0.1241 0.031 Uiso 1 1 calc R . .
C7 C 0.34485(14) 0.73202(12) 0.22423(10) 0.0251(4) Uani 1 1 d . . .
H7A H 0.3235 0.7111 0.2656 0.030 Uiso 1 1 calc R . .
H7B H 0.3932 0.7790 0.2409 0.030 Uiso 1 1 calc R . .
C8 C 0.32564(12) 0.58785(10) 0.11967(9) 0.0171(3) Uani 1 1 d . . .
H8 H 0.3256 0.6128 0.0725 0.021 Uiso 1 1 calc R . .
C9 C 0.31980(12) 0.48917(11) 0.11676(9) 0.0173(3) Uani 1 1 d . . .
C10 C 0.21936(12) 0.48311(11) 0.05751(9) 0.0182(3) Uani 1 1 d . . .
C11 C 0.14477(13) 0.44501(11) 0.08376(10) 0.0206(3) Uani 1 1 d . . .
H11 H 0.0787 0.4243 0.0540 0.025 Uiso 1 1 calc R . .
C12 C 0.18005(13) 0.43720(10) 0.15952(9) 0.0187(3) Uani 1 1 d . . .
C13 C 0.27800(13) 0.47104(10) 0.18008(9) 0.0178(3) Uani 1 1 d . . .
H13 H 0.3194 0.4734 0.2306 0.021 Uiso 1 1 calc R . .
C14 C 0.50535(13) 0.69893(12) 0.16294(10) 0.0228(4) Uani 1 1 d . . .
C15 C 0.59320(15) 0.72237(13) 0.21380(11) 0.0296(4) Uani 1 1 d . . .
H15 H 0.6039 0.7048 0.2618 0.035 Uiso 1 1 calc R . .
C16 C 0.66442(16) 0.77111(15) 0.19437(13) 0.0373(5) Uani 1 1 d . . .
H16 H 0.7242 0.7865 0.2290 0.045 Uiso 1 1 calc R . .
C17 C 0.64890(18) 0.79743(16) 0.12478(13) 0.0430(6) Uani 1 1 d . . .
H17 H 0.6976 0.8314 0.1117 0.052 Uiso 1 1 calc R . .
C18 C 0.5629(2) 0.77448(17) 0.07443(13) 0.0468(6) Uani 1 1 d . . .
H18 H 0.5528 0.7924 0.0266 0.056 Uiso 1 1 calc R . .
C19 C 0.49059(17) 0.72512(15) 0.09301(11) 0.0350(5) Uani 1 1 d . . .
H19 H 0.4314 0.7094 0.0580 0.042 Uiso 1 1 calc R . .
C20 C 0.46756(14) 0.57822(12) 0.26580(10) 0.0246(4) Uani 1 1 d . . .
C21 C 0.43152(17) 0.57199(14) 0.32577(11) 0.0324(4) Uani 1 1 d . . .
H21 H 0.3752 0.6046 0.3287 0.039 Uiso 1 1 calc R . .
C22 C 0.4788(2) 0.51747(17) 0.38120(13) 0.0498(7) Uani 1 1 d . . .
H22 H 0.4544 0.5127 0.4219 0.060 Uiso 1 1 calc R . .
C23 C 0.5614(2) 0.47029(18) 0.37715(15) 0.0589(8) Uani 1 1 d . . .
H23 H 0.5936 0.4335 0.4151 0.071 Uiso 1 1 calc R . .
C24 C 0.5966(2) 0.47668(16) 0.31822(15) 0.0509(7) Uani 1 1 d . . .
H24 H 0.6533 0.4442 0.3159 0.061 Uiso 1 1 calc R . .
C25 C 0.55064(16) 0.53003(13) 0.26200(12) 0.0343(5) Uani 1 1 d . . .
H25 H 0.5754 0.5337 0.2214 0.041 Uiso 1 1 calc R . .
C26 C 0.40464(13) 0.43346(11) 0.10833(9) 0.0202(3) Uani 1 1 d . . .
C27 C 0.40152(15) 0.34593(12) 0.12153(10) 0.0255(4) Uani 1 1 d . . .
H27 H 0.3474 0.3226 0.1363 0.031 Uiso 1 1 calc R . .
C28 C 0.47742(17) 0.29277(14) 0.11304(11) 0.0336(5) Uani 1 1 d . . .
H28 H 0.4746 0.2331 0.1217 0.040 Uiso 1 1 calc R . .
C29 C 0.55683(16) 0.32579(15) 0.09211(11) 0.0352(5) Uani 1 1 d . . .
H29 H 0.6092 0.2893 0.0874 0.042 Uiso 1 1 calc R . .
C30 C 0.55959(15) 0.41275(15) 0.07796(11) 0.0334(5) Uani 1 1 d . . .
H30 H 0.6136 0.4358 0.0629 0.040 Uiso 1 1 calc R . .
C31 C 0.48349(14) 0.46612(13) 0.08573(10) 0.0260(4) Uani 1 1 d . . .
H31 H 0.4854 0.5255 0.0755 0.031 Uiso 1 1 calc R . .
C32 C 0.21338(13) 0.49345(12) -0.01921(9) 0.0210(3) Uani 1 1 d . . .
C33 C 0.17677(15) 0.56705(14) -0.05726(10) 0.0289(4) Uani 1 1 d . . .
H33 H 0.1563 0.6140 -0.0338 0.035 Uiso 1 1 calc R . .
C34 C 0.16983(17) 0.57262(17) -0.12963(11) 0.0381(5) Uani 1 1 d . . .
H34 H 0.1449 0.6234 -0.1551 0.046 Uiso 1 1 calc R . .
C35 C 0.19908(18) 0.50456(17) -0.16426(11) 0.0405(5) Uani 1 1 d . . .
H35 H 0.1935 0.5082 -0.2137 0.049 Uiso 1 1 calc R . .
C36 C 0.23639(19) 0.43112(16) -0.12717(12) 0.0397(5) Uani 1 1 d . . .
H36 H 0.2567 0.3844 -0.1511 0.048 Uiso 1 1 calc R . .
C37 C 0.24432(16) 0.42539(14) -0.05464(11) 0.0305(4) Uani 1 1 d . . .
H37 H 0.2708 0.3750 -0.0292 0.037 Uiso 1 1 calc R . .
C38 C 0.12675(13) 0.39948(11) 0.20775(10) 0.0196(3) Uani 1 1 d . . .
C39 C 0.07051(14) 0.32534(12) 0.18783(11) 0.0263(4) Uani 1 1 d . . .
H39 H 0.0628 0.3016 0.1419 0.032 Uiso 1 1 calc R . .
C40 C 0.02588(16) 0.28618(14) 0.23494(12) 0.0343(5) Uani 1 1 d . . .
H40 H -0.0115 0.2351 0.2215 0.041 Uiso 1 1 calc R . .
C41 C 0.03569(17) 0.32138(15) 0.30178(12) 0.0361(5) Uani 1 1 d . . .
H41 H 0.0049 0.2945 0.3339 0.043 Uiso 1 1 calc R . .
C42 C 0.09039(16) 0.39562(14) 0.32141(11) 0.0311(4) Uani 1 1 d . . .
H42 H 0.0963 0.4202 0.3668 0.037 Uiso 1 1 calc R . .
C43 C 0.13671(15) 0.43431(12) 0.27490(10) 0.0251(4) Uani 1 1 d . . .
H43 H 0.1753 0.4847 0.2889 0.030 Uiso 1 1 calc R . .
P2 P 0.21023(19) 0.65190(14) 0.44316(9) 0.0374(4) Uani 0.758(7) 1 d PD A 1
F1 F 0.2337(3) 0.6966(3) 0.37609(15) 0.0590(12) Uani 0.758(7) 1 d PD A 1
F2 F 0.1905(4) 0.6104(2) 0.51212(19) 0.0922(14) Uani 0.758(7) 1 d PD A 1
F3 F 0.1069(2) 0.7063(3) 0.43024(17) 0.0722(10) Uani 0.758(7) 1 d PD A 1
F4 F 0.3136(4) 0.6065(4) 0.45728(19) 0.137(3) Uani 0.758(7) 1 d PD A 1
F5 F 0.2631(2) 0.7302(2) 0.49193(12) 0.0658(11) Uani 0.758(7) 1 d PD A 1
F6 F 0.1504(5) 0.5802(3) 0.3934(2) 0.116(2) Uani 0.758(7) 1 d PD A 1
P2' P 0.1974(5) 0.6409(4) 0.4368(3) 0.045(2) Uiso 0.242(7) 1 d PD A 2
F1' F 0.2439(12) 0.6848(10) 0.3806(8) 0.091(7) Uiso 0.242(7) 1 d PD A 2
F2' F 0.1519(8) 0.5977(8) 0.4918(6) 0.077(4) Uiso 0.242(7) 1 d PD A 2
F3' F 0.1387(7) 0.7232(6) 0.4364(5) 0.050(2) Uiso 0.242(7) 1 d PD A 2
F4' F 0.2621(8) 0.5567(6) 0.4392(6) 0.078(3) Uiso 0.242(7) 1 d PD A 2
F5' F 0.2879(6) 0.6790(7) 0.4987(4) 0.059(2) Uiso 0.242(7) 1 d PD A 2
F6' F 0.1190(7) 0.6017(7) 0.3734(5) 0.050(2) Uiso 0.242(7) 1 d PD A 2
O O 0.7620(3) 0.6789(3) 0.3624(2) 0.1367(15) Uani 1 1 d . . .
C44 C 0.8172(3) 0.6377(3) 0.4040(2) 0.0848(12) Uani 1 1 d . . .
C45 C 0.8765(5) 0.5698(5) 0.3802(4) 0.173(3) Uani 1 1 d . . .
H45A H 0.8607 0.5699 0.3282 0.260 Uiso 1 1 calc R . .
H45B H 0.8599 0.5138 0.3966 0.260 Uiso 1 1 calc R . .
H45C H 0.9479 0.5811 0.4003 0.260 Uiso 1 1 calc R . .
C46 C 0.8275(10) 0.6505(7) 0.4771(4) 0.305(8) Uani 1 1 d . . .
H46A H 0.7835 0.6972 0.4832 0.457 Uiso 1 1 calc R . .
H46B H 0.8968 0.6653 0.5010 0.457 Uiso 1 1 calc R . .
H46C H 0.8092 0.5978 0.4978 0.457 Uiso 1 1 calc R . .

loop_
_atom_site_aniso_label
_atom_site_aniso_U_11
_atom_site_aniso_U_22
_atom_site_aniso_U_33
_atom_site_aniso_U_23
_atom_site_aniso_U_13
_atom_site_aniso_U_12
Ru 0.01456(6) 0.01795(7) 0.01672(7) -0.00217(5) 0.00533(4) -0.00058(5)
P1 0.0163(2) 0.0180(2) 0.0190(2) -0.00149(16) 0.00378(16) -0.00146(15)
C1 0.0202(8) 0.0187(8) 0.0254(9) -0.0023(7) 0.0066(7) 0.0039(6)
C2 0.0269(9) 0.0262(9) 0.0223(9) 0.0014(7) 0.0069(7) 0.0094(7)
C3 0.0186(8) 0.0328(10) 0.0299(10) -0.0080(8) 0.0026(7) 0.0043(7)
C4 0.0213(9) 0.0272(9) 0.0337(10) -0.0034(8) 0.0149(8) 0.0016(7)
C5 0.0232(9) 0.0243(8) 0.0202(8) -0.0031(7) 0.0083(7) 0.0067(7)
C6 0.0257(9) 0.0207(8) 0.0309(10) -0.0012(7) 0.0071(7) 0.0009(7)
C7 0.0223(9) 0.0242(9) 0.0279(9) -0.0076(7) 0.0052(7) -0.0012(7)
C8 0.0157(7) 0.0180(8) 0.0180(8) -0.0017(6) 0.0052(6) -0.0018(6)
C9 0.0162(7) 0.0179(7) 0.0184(8) -0.0023(6) 0.0057(6) -0.0016(6)
C10 0.0179(8) 0.0178(7) 0.0192(8) -0.0038(6) 0.0055(6) -0.0010(6)
C11 0.0199(8) 0.0204(8) 0.0226(8) -0.0061(6) 0.0076(7) -0.0035(6)
C12 0.0195(8) 0.0168(8) 0.0219(8) -0.0016(6) 0.0091(6) -0.0008(6)
C13 0.0186(8) 0.0166(7) 0.0191(8) -0.0016(6) 0.0068(6) -0.0005(6)
C14 0.0194(8) 0.0228(8) 0.0268(9) -0.0044(7) 0.0074(7) -0.0057(6)
C15 0.0244(9) 0.0336(10) 0.0299(10) -0.0077(8) 0.0058(8) -0.0074(8)
C16 0.0251(10) 0.0435(12) 0.0432(12) -0.0126(10) 0.0094(9) -0.0140(9)
C17 0.0407(13) 0.0455(13) 0.0490(14) -0.0102(11) 0.0229(11) -0.0228(10)
C18 0.0528(15) 0.0556(15) 0.0349(12) -0.0019(11) 0.0168(11) -0.0286(12)
C19 0.0349(11) 0.0399(12) 0.0285(10) 0.0005(9) 0.0058(8) -0.0158(9)
C20 0.0245(9) 0.0209(8) 0.0238(9) -0.0008(7) -0.0015(7) -0.0033(7)
C21 0.0370(11) 0.0325(10) 0.0256(9) 0.0026(8) 0.0047(8) -0.0067(9)
C22 0.0679(18) 0.0447(14) 0.0303(12) 0.0110(10) 0.0021(11) -0.0087(13)
C23 0.075(2) 0.0397(14) 0.0461(16) 0.0183(12) -0.0113(14) 0.0021(13)
C24 0.0489(15) 0.0345(12) 0.0567(16) 0.0054(11) -0.0074(12) 0.0136(11)
C25 0.0326(11) 0.0280(10) 0.0366(11) -0.0008(9) -0.0006(9) 0.0029(8)
C26 0.0180(8) 0.0230(8) 0.0199(8) -0.0034(7) 0.0055(6) 0.0015(6)
C27 0.0287(9) 0.0252(9) 0.0250(9) 0.0010(7) 0.0112(7) 0.0043(7)
C28 0.0439(12) 0.0297(10) 0.0279(10) 0.0027(8) 0.0109(9) 0.0158(9)
C29 0.0321(11) 0.0479(13) 0.0264(10) -0.0033(9) 0.0091(8) 0.0189(9)
C30 0.0212(9) 0.0490(13) 0.0323(11) -0.0050(9) 0.0111(8) 0.0041(8)
C31 0.0227(9) 0.0286(9) 0.0287(10) -0.0038(8) 0.0106(7) -0.0019(7)
C32 0.0165(8) 0.0292(9) 0.0185(8) -0.0047(7) 0.0068(6) -0.0040(7)
C33 0.0261(9) 0.0370(11) 0.0254(9) 0.0005(8) 0.0100(7) 0.0059(8)
C34 0.0339(11) 0.0557(14) 0.0249(10) 0.0103(10) 0.0085(8) 0.0072(10)
C35 0.0370(12) 0.0658(16) 0.0201(9) -0.0021(10) 0.0102(8) -0.0024(11)
C36 0.0465(13) 0.0489(13) 0.0278(10) -0.0128(10) 0.0172(9) -0.0031(11)
C37 0.0369(11) 0.0310(10) 0.0263(9) -0.0070(8) 0.0131(8) -0.0016(8)
C38 0.0169(8) 0.0187(7) 0.0243(9) 0.0018(6) 0.0073(6) -0.0004(6)
C39 0.0258(9) 0.0256(9) 0.0273(9) -0.0011(7) 0.0069(7) -0.0071(7)
C40 0.0358(11) 0.0326(11) 0.0354(11) 0.0022(9) 0.0114(9) -0.0163(9)
C41 0.0378(12) 0.0410(12) 0.0327(11) 0.0081(9) 0.0147(9) -0.0118(9)
C42 0.0366(11) 0.0344(10) 0.0253(10) 0.0021(8) 0.0136(8) -0.0051(9)
C43 0.0290(9) 0.0238(9) 0.0245(9) -0.0006(7) 0.0106(7) -0.0047(7)
P2 0.0503(8) 0.0409(7) 0.0226(5) -0.0043(5) 0.0125(5) -0.0034(6)
F1 0.0655(18) 0.094(2) 0.0185(10) -0.0012(11) 0.0120(9) -0.0316(15)
F2 0.178(4) 0.0630(18) 0.0525(19) 0.0099(15) 0.060(2) -0.022(2)
F3 0.0384(15) 0.107(3) 0.0672(17) -0.0185(16) 0.0081(13) 0.0063(16)
F4 0.134(4) 0.204(6) 0.081(2) 0.045(3) 0.046(2) 0.129(4)
F5 0.0690(17) 0.089(2) 0.0384(12) -0.0241(13) 0.0121(11) -0.0284(16)
F6 0.209(6) 0.069(3) 0.086(3) -0.052(2) 0.066(3) -0.072(3)
O 0.099(2) 0.157(3) 0.134(3) 0.072(3) -0.003(2) 0.009(2)
C44 0.092(3) 0.080(3) 0.072(3) 0.017(2) 0.006(2) -0.002(2)
C45 0.113(5) 0.187(7) 0.241(9) -0.079(6) 0.084(5) -0.047(5)
C46 0.57(2) 0.265(12) 0.072(4) 0.009(6) 0.082(8) 0.071(13)

loop_
_geom_bond_atom_site_label_1
_geom_bond_atom_site_label_2
_geom_bond_distance
_geom_bond_site_symmetry_2
_geom_bond_publ_flag
Ru C8 2.1814(17) . ?
Ru C1 2.1861(18) . ?
Ru C11 2.1876(17) . ?
Ru C13 2.1921(17) . ?
Ru C12 2.1937(17) . ?
Ru C5 2.2021(17) . ?
Ru C2 2.2031(18) . ?
Ru C10 2.2040(17) . ?
Ru C4 2.2135(18) . ?
Ru C3 2.2152(19) . ?
Ru C9 2.4826(17) . ?
P1 C8 1.7822(17) . ?
P1 C20 1.8042(19) . ?
P1 C14 1.8106(19) . ?
P1 C7 1.8286(19) . ?
C1 C5 1.419(3) . ?
C1 C2 1.438(3) . ?
C1 C6 1.499(3) . ?
C2 C3 1.424(3) . ?
C2 H2 1.0000 . ?
C3 C4 1.419(3) . ?
C3 H3 1.0000 . ?
C4 C5 1.423(3) . ?
C4 H4 1.0000 . ?
C5 H5 1.0000 . ?
C6 C7 1.530(3) . ?
C6 H6A 0.9900 . ?
C6 H6B 0.9900 . ?
C7 H7A 0.9900 . ?
C7 H7B 0.9900 . ?
C8 C9 1.543(2) . ?
C8 H8 1.0000 . ?
C9 C26 1.512(2) . ?
C9 C13 1.531(2) . ?
C9 C10 1.558(2) . ?
C10 C11 1.409(2) . ?
C10 C32 1.488(2) . ?
C11 C12 1.434(3) . ?
C11 H11 1.0000 . ?
C12 C13 1.416(2) . ?
C12 C38 1.472(2) . ?
C13 H13 1.0000 . ?
C14 C19 1.388(3) . ?
C14 C15 1.400(3) . ?
C15 C16 1.383(3) . ?
C15 H15 0.9500 . ?
C16 C17 1.381(3) . ?
C16 H16 0.9500 . ?
C17 C18 1.376(3) . ?
C17 H17 0.9500 . ?
C18 C19 1.392(3) . ?
C18 H18 0.9500 . ?
C19 H19 0.9500 . ?
C20 C21 1.399(3) . ?
C20 C25 1.399(3) . ?
C21 C22 1.395(3) . ?
C21 H21 0.9500 . ?
C22 C23 1.386(4) . ?
C22 H22 0.9500 . ?
C23 C24 1.373(4) . ?
C23 H23 0.9500 . ?
C24 C25 1.390(3) . ?
C24 H24 0.9500 . ?
C25 H25 0.9500 . ?
C26 C31 1.387(3) . ?
C26 C27 1.394(3) . ?
C27 C28 1.389(3) . ?
C27 H27 0.9500 . ?
C28 C29 1.379(3) . ?
C28 H28 0.9500 . ?
C29 C30 1.389(3) . ?
C29 H29 0.9500 . ?
C30 C31 1.389(3) . ?
C30 H30 0.9500 . ?
C31 H31 0.9500 . ?
C32 C33 1.389(3) . ?
C32 C37 1.399(3) . ?
C33 C34 1.395(3) . ?
C33 H33 0.9500 . ?
C34 C35 1.380(3) . ?
C34 H34 0.9500 . ?
C35 C36 1.381(4) . ?
C35 H35 0.9500 . ?
C36 C37 1.395(3) . ?
C36 H36 0.9500 . ?
C37 H37 0.9500 . ?
C38 C39 1.393(2) . ?
C38 C43 1.393(3) . ?
C39 C40 1.385(3) . ?
C39 H39 0.9500 . ?
C40 C41 1.390(3) . ?
C40 H40 0.9500 . ?
C41 C42 1.383(3) . ?
C41 H41 0.9500 . ?
C42 C43 1.388(3) . ?
C42 H42 0.9500 . ?
C43 H43 0.9500 . ?
P2 F4 1.562(3) . ?
P2 F6 1.567(4) . ?
P2 F2 1.586(3) . ?
P2 F1 1.596(3) . ?
P2 F5 1.602(3) . ?
P2 F3 1.630(4) . ?
P2' F3' 1.523(11) . ?
P2' F6' 1.540(11) . ?
P2' F2' 1.544(12) . ?
P2' F1' 1.577(15) . ?
P2' F4' 1.587(11) . ?
P2' F5' 1.606(9) . ?
O C44 1.151(5) . ?
C44 C46 1.412(7) . ?
C44 C45 1.494(7) . ?
C45 H45A 0.9800 . ?
C45 H45B 0.9800 . ?
C45 H45C 0.9800 . ?
C46 H46A 0.9800 . ?
C46 H46B 0.9800 . ?
C46 H46C 0.9800 . ?
